data_9014855
loop_
_publ_author_name
'Averbuch-Pouchot, M. T.'
'Durif, A.'
'Coing-Boyat, J.'
'Guitel, J. C.'

_publ_section_title
;
 Phosphoberyllate d'ammonium
;
_journal_issue 1
_journal_name_full 'Acta Crystallographica, Section B'
_journal_page_first 203
_journal_page_last 205
_journal_paper_doi 10.1107/S0567740877003070
_journal_volume 33
_journal_year 1977
_chemical_formula_sum 'Be2 N O10 P3'
_space_group_IT_number 15
_symmetry_space_group_name_Hall '-C 2yc'
_symmetry_space_group_name_H-M 'C 1 2/c 1'
_cell_angle_alpha 90
_cell_angle_beta 117.41
_cell_angle_gamma 90
_cell_length_a 12.202
_cell_length_b 8.645
_cell_length_c 8.949
_cell_formula_units_Z 4
_cell_volume 838.019
_database_code_amcsd 0009581
_exptl_crystal_density_diffrn 2.258
_cod_duplicate_entry 1007009
_cod_original_formula_sum 'P3 O10 N Be2'
_cod_database_code 9014855
_amcsd_formula_title 'Be2 H4 N O10 P3'

loop_
_space_group_symop_operation_xyz
x,y,z
1/2+x,1/2+y,z
x,-y,1/2+z
1/2+x,1/2-y,1/2+z
-x,y,1/2-z
1/2-x,1/2+y,1/2-z
-x,-y,-z
1/2-x,1/2-y,-z

loop_
_atom_site_label
_atom_site_fract_x
_atom_site_fract_y
_atom_site_fract_z
_atom_site_attached_hydrogens
P1 0.18242 0.18581 0.24572 0
P2 0.00000 0.38353 0.25000 0
O1 0.19488 0.11733 0.10003 0
O2 0.27552 0.31104 0.33844 0
O3 0.17066 0.06620 0.36050 0
O4 0.04893 0.27255 0.15290 0
O5 0.10564 0.47539 0.37725 0
N1 0.00000 0.80260 0.25000 4
Be1 0.25610 0.45800 0.43900 0

loop_
_cod_related_entry_id
_cod_related_entry_database
_cod_related_entry_code
1 AMCSD 0009581
